data_1536937
loop_
_publ_author_name
'Kozlova, N.P.'
'Polyakova, I.A.'
'Iskhakova, L.D.'
'Zhadanov, B.V.'
'Marugin, V.V.'

_publ_section_title
;
 Structure and thermal stability of acid selenate Na5 H3 (Se O4)4 * 2(H2
 O)
;
_journal_name_full 'Zhurnal Neorganicheskoi Khimii'
_journal_page_first 1363
_journal_page_last 1368
_journal_volume 35
_journal_year 1990
_chemical_formula_sum 'H7 Na5 O18 Se4'
_chemical_name_systematic 'Na5 H3 (Se O4)4 (H2 O)2'
_space_group_IT_number 2
_symmetry_space_group_name_Hall '-P 1'
_symmetry_space_group_name_H-M 'P -1'
_cell_angle_alpha 100.3
_cell_angle_beta 98.8
_cell_angle_gamma 102.4
_cell_formula_units_Z 1
_cell_length_a 9.957
_cell_length_b 7.254
_cell_length_c 5.954
_cell_volume 404.967
_citation_journal_id_ASTM ZNOKAQ
_cod_data_source_file Kozlova_ZNOKAQ_1990_1012.cif
_cod_data_source_block H7Na5O18Se4
_cod_original_cell_volume 404.9668
_cod_database_code 1536937

loop_
_symmetry_equiv_pos_as_xyz
x,y,z
-x,-y,-z

loop_
_atom_site_label
_atom_site_type_symbol
_atom_site_fract_x
_atom_site_fract_y
_atom_site_fract_z
_atom_site_occupancy
_atom_site_U_iso_or_equiv
O3 O-2 0.7077 0.1266 -0.1613 1 0.0
O8 O-2 0.1053 0.1834 0.4491 1 0.0
O6 O-2 0.0554 0.1663 -0.0148 1 0.0
Na1 Na+1 0.1035 0.8297 0.3701 1 0.0
Na2 Na+1 0.5 0 0.5 1 0.0
O9 O-2 0.5366 0.7047 0.412 1 0.0
O7 O-2 0.0479 0.4868 0.273 1 0.0
O2 O-2 0.7783 0.4386 0.184 1 0.0
H2 H+1 0.47 0.63 0.38 1 0.0
O5 O-2 0.2922 0.3904 0.2428 1 0.0
H3 H+1 0.017 0.034 0.034 1 0.0
H1 H+1 0.56 0.64 0.46 1 0.0
Se2 Se+6 0.12748 0.3115 0.249 1 0.0
Na3 Na+1 0.308 0.2603 0.844 1 0.0
Se1 Se+6 0.67882 0.206 0.088 1 0.0
O4 O-2 0.5228 0.2323 0.084 1 0.0
O1 O-2 0.7275 0.0859 0.278 1 0.0
H4 H+1 0.049 0.43 0.19 0.5 0.0
